data_7131809
loop_
_publ_author_name
'Pu, Jun'
'Chen, Lei'
'Wu, Rui-Rui'
'Ye, Peng'
'Li, Huan-Le'
'Wang, Shuang'
'Xu, Zhen Yuan'
'Lou, Shao-Jie'
'Xu, Dan-Qian'

_publ_section_title
;
 Non-directed Pd-catalysed C--H Arylation of [2.2]Paracyclophane
;
_journal_name_full 'Chemical Communications'
_journal_paper_doi 10.1039/D3CC02546B
_journal_year 2023
_chemical_formula_moiety 'C22 H19 N O2'
_chemical_formula_sum 'C22 H19 N O2'
_chemical_formula_weight 329.38
_space_group_crystal_system orthorhombic
_space_group_IT_number 61
_space_group_name_Hall '-P 2ac 2ab'
_space_group_name_H-M_alt 'P b c a'
_atom_sites_solution_hydrogens geom
_atom_sites_solution_primary dual
_audit_creation_date 2023-05-18
_audit_creation_method
;
Olex2 1.5
(compiled 2022.04.07 svn.rca3783a0 for OlexSys, GUI svn.r6498)
;
_audit_update_record
;
2023-05-19 deposited with the CCDC.	2023-07-03 downloaded from the CCDC.
;
_cell_angle_alpha 90
_cell_angle_beta 90
_cell_angle_gamma 90
_cell_formula_units_Z 8
_cell_length_a 12.8035(3)
_cell_length_b 7.4389(2)
_cell_length_c 33.9834(7)
_cell_measurement_reflns_used 9946
_cell_measurement_temperature 193.00
_cell_measurement_theta_max 59.68
_cell_measurement_theta_min 3.76
_cell_volume 3236.71(13)
_computing_cell_refinement 'SAINT V8.40B (Bruker, 2019)'
_computing_data_collection 'APEX4 V2022.10-1 (Bruker, 2022)'
_computing_data_reduction 'SAINT V8.40B (Bruker, 2019)'
_computing_molecular_graphics 'Olex2 1.5 (Dolomanov et al., 2009)'
_computing_publication_material 'Olex2 1.5 (Dolomanov et al., 2009)'
_computing_structure_refinement 'SHELXL 2019/3 (Sheldrick, 2015)'
_computing_structure_solution 'SHELXT 2018/2 (Sheldrick, 2018)'
_diffrn_ambient_temperature 193.00
_diffrn_detector CPAD
_diffrn_detector_area_resol_mean 7.41
_diffrn_detector_type 'Bruker PHOTON II'
_diffrn_measured_fraction_theta_full 0.995
_diffrn_measured_fraction_theta_max 0.971
_diffrn_measurement_device 'four-circle diffractometer'
_diffrn_measurement_device_type 'Bruker D8 VENTURE Metaljet PHOTON II'
_diffrn_measurement_method '\w and \f shutterless scans'
_diffrn_measurement_specimen_support 'nylon loop'
_diffrn_radiation_monochromator 'Helios Multi-layer Optic'
_diffrn_radiation_probe x-ray
_diffrn_radiation_type GaK\a
_diffrn_radiation_wavelength 1.34139
_diffrn_reflns_av_R_equivalents 0.0377
_diffrn_reflns_av_unetI/netI 0.0272
_diffrn_reflns_Laue_measured_fraction_full 0.995
_diffrn_reflns_Laue_measured_fraction_max 0.971
_diffrn_reflns_limit_h_max 10
_diffrn_reflns_limit_h_min -16
_diffrn_reflns_limit_k_max 8
_diffrn_reflns_limit_k_min -9
_diffrn_reflns_limit_l_max 43
_diffrn_reflns_limit_l_min -43
_diffrn_reflns_number 23768
_diffrn_reflns_point_group_measured_fraction_full 0.995
_diffrn_reflns_point_group_measured_fraction_max 0.971
_diffrn_reflns_theta_full 53.594
_diffrn_reflns_theta_max 60.294
_diffrn_reflns_theta_min 3.761
_diffrn_source MetalJet
_diffrn_source_current 2.86
_diffrn_source_power 0.19931339999999997
_diffrn_source_type 'Liquid Metal source'
_diffrn_source_voltage 69.69
_diffrn_standards_number 0
_exptl_absorpt_coefficient_mu 0.436
_exptl_absorpt_correction_T_max 0.7518
_exptl_absorpt_correction_T_min 0.6701
_exptl_absorpt_correction_type multi-scan
_exptl_absorpt_process_details
;
SADABS-2016/2 (Bruker,2016/2) was used for absorption correction.
wR2(int) was 0.0981 before and 0.0508 after correction.
The Ratio of minimum to maximum transmission is 0.8913.
The \l/2 correction factor is Not present.
;
_exptl_crystal_density_diffrn 1.352
_exptl_crystal_description block
_exptl_crystal_F_000 1392
_exptl_crystal_size_max 0.13
_exptl_crystal_size_mid 0.12
_exptl_crystal_size_min 0.1
_refine_diff_density_max 0.168
_refine_diff_density_min -0.191
_refine_diff_density_rms 0.039
_refine_ls_extinction_method none
_refine_ls_goodness_of_fit_ref 1.028
_refine_ls_hydrogen_treatment constr
_refine_ls_matrix_type full
_refine_ls_number_parameters 226
_refine_ls_number_reflns 3573
_refine_ls_number_restraints 0
_refine_ls_restrained_S_all 1.028
_refine_ls_R_factor_all 0.0606
_refine_ls_R_factor_gt 0.0445
_refine_ls_shift/su_max 0.001
_refine_ls_shift/su_mean 0.000
_refine_ls_structure_factor_coef Fsqd
_refine_ls_weighting_details 'w=1/[\s^2^(Fo^2^)+(0.0734P)^2^+0.7834P] where P=(Fo^2^+2Fc^2^)/3'
_refine_ls_weighting_scheme calc
_refine_ls_wR_factor_gt 0.1209
_refine_ls_wR_factor_ref 0.1326
_reflns_Friedel_coverage 0.000
_reflns_number_gt 2779
_reflns_number_total 3573
_reflns_threshold_expression 'I > 2\s(I)'
_cod_data_source_file d3cc02546b2.cif
_cod_data_source_block a
_cod_depositor_comments
;
The following automatic conversions were performed:

data item '_diffrn_radiation_probe' value 'X-ray' was changed to
'x-ray' in accordance with the
/home/data/users/saulius/crontab/automatic-downloads/rss-feeds/RSC/lib/dictionaries/cif_core.dic
dictionary named 'cif_core.dic' version 2.4.2 last updated on
2011-04-26.

Automatic conversion script
Id: cif_fix_values 8170 2020-07-09 18:12:32Z antanas 
;
_cod_database_code 7131809
_shelx_shelxl_version_number 2019/3
_shelx_space_group_comment
;
The symmetry employed for this shelxl refinement is uniquely defined
by the following loop, which should always be used as a source of
symmetry information in preference to the above space-group names.
They are only intended as comments.
;
_shelx_estimated_absorpt_t_max 0.958
_shelx_estimated_absorpt_t_min 0.945
_olex2_refinement_description
;
1. Fixed Uiso
 At 1.2 times of:
  All C(H) groups, All C(H,H) groups
2.a Secondary CH2 refined with riding coordinates:
 C21(H21A,H21B), C22(H22A,H22B), C14(H14A,H14B), C13(H13A,H13B)
2.b Aromatic/amide H refined with riding coordinates:
 C16(H16), C17(H17), C9(H9), C20(H20), C3(H3), C10(H10), C5(H5), C2(H2),
 C12(H12), C6(H6), C19(H19)
;
_olex2_submission_special_instructions 'No special instructions were received'
_site XU

loop_
_space_group_symop_operation_xyz
'x, y, z'
'-x+1/2, -y, z+1/2'
'-x, y+1/2, -z+1/2'
'x+1/2, -y+1/2, -z'
'-x, -y, -z'
'x-1/2, y, -z-1/2'
'x, -y-1/2, z-1/2'
'-x-1/2, y-1/2, z'

loop_
_atom_site_label
_atom_site_type_symbol
_atom_site_fract_x
_atom_site_fract_y
_atom_site_fract_z
_atom_site_U_iso_or_equiv
_atom_site_adp_type
_atom_site_occupancy
_atom_site_site_symmetry_order
_atom_site_calc_flag
_atom_site_refinement_flags_posn
_atom_site_refinement_flags_adp
_atom_site_refinement_flags_occupancy
_atom_site_disorder_assembly
_atom_site_disorder_group
O2 O 0.33910(10) 0.72459(18) 0.49366(4) 0.0624(4) Uani 1 1 d . . . . .
O1 O 0.36462(11) 0.5150(2) 0.45039(4) 0.0686(4) Uani 1 1 d . . . . .
C8 C 0.50973(10) -0.05330(18) 0.60924(4) 0.0326(3) Uani 1 1 d . . . . .
N1 N 0.35701(10) 0.5674(2) 0.48451(4) 0.0486(4) Uani 1 1 d . . . . .
C7 C 0.41837(10) 0.05198(18) 0.60752(4) 0.0320(3) Uani 1 1 d . . . . .
C15 C 0.48664(11) 0.16304(19) 0.71558(4) 0.0334(3) Uani 1 1 d . . . . .
C16 C 0.48480(11) 0.29587(18) 0.68669(4) 0.0338(3) Uani 1 1 d . . . . .
H16 H 0.431730 0.385087 0.687224 0.041 Uiso 1 1 calc R U . . .
C4 C 0.40125(10) 0.18580(19) 0.57577(4) 0.0325(3) Uani 1 1 d . . . . .
C17 C 0.55942(11) 0.29939(18) 0.65721(4) 0.0334(3) Uani 1 1 d . . . . .
H17 H 0.557786 0.392342 0.638055 0.040 Uiso 1 1 calc R U . . .
C18 C 0.63688(10) 0.16814(18) 0.65533(4) 0.0338(3) Uani 1 1 d . . . . .
C9 C 0.51272(12) -0.18929(19) 0.63754(4) 0.0394(3) Uani 1 1 d . . . . .
H9 H 0.565328 -0.279027 0.635889 0.047 Uiso 1 1 calc R U . . .
C20 C 0.57708(11) 0.0610(2) 0.71840(4) 0.0378(3) Uani 1 1 d . . . . .
H20 H 0.588296 -0.011228 0.741062 0.045 Uiso 1 1 calc R U . . .
C3 C 0.41360(11) 0.1376(2) 0.53617(4) 0.0379(3) Uani 1 1 d . . . . .
H3 H 0.431945 0.017460 0.529675 0.045 Uiso 1 1 calc R U . . .
C10 C 0.44095(12) -0.19657(19) 0.66793(5) 0.0417(4) Uani 1 1 d . . . . .
H10 H 0.444476 -0.291197 0.686656 0.050 Uiso 1 1 calc R U . . .
C5 C 0.37171(11) 0.3630(2) 0.58413(4) 0.0374(3) Uani 1 1 d . . . . .
H5 H 0.361304 0.397696 0.610748 0.045 Uiso 1 1 calc R U . . .
C2 C 0.39955(11) 0.2616(2) 0.50651(4) 0.0422(4) Uani 1 1 d . . . . .
H2 H 0.408552 0.227826 0.479768 0.051 Uiso 1 1 calc R U . . .
C11 C 0.36373(11) -0.06618(19) 0.67120(4) 0.0377(3) Uani 1 1 d . . . . .
C21 C 0.68485(11) 0.1186(2) 0.61625(4) 0.0426(4) Uani 1 1 d . . . . .
H21A H 0.750488 0.051723 0.621048 0.051 Uiso 1 1 calc R U . . .
H21B H 0.702920 0.230198 0.601917 0.051 Uiso 1 1 calc R U . . .
C12 C 0.34739(10) 0.04434(19) 0.63888(4) 0.0349(3) Uani 1 1 d . . . . .
H12 H 0.286370 0.116875 0.637988 0.042 Uiso 1 1 calc R U . . .
C22 C 0.61094(11) 0.0002(2) 0.58941(4) 0.0360(3) Uani 1 1 d . . . . .
H22A H 0.594471 0.068230 0.565152 0.043 Uiso 1 1 calc R U . . .
H22B H 0.648918 -0.110065 0.581555 0.043 Uiso 1 1 calc R U . . .
C1 C 0.37216(11) 0.4361(2) 0.51622(4) 0.0387(4) Uani 1 1 d . . . . .
C6 C 0.35731(11) 0.4887(2) 0.55474(4) 0.0401(4) Uani 1 1 d . . . . .
H6 H 0.337651 0.608630 0.560894 0.048 Uiso 1 1 calc R U . . .
C19 C 0.65148(11) 0.0626(2) 0.68865(4) 0.0386(3) Uani 1 1 d . . . . .
H19 H 0.712676 -0.008725 0.691085 0.046 Uiso 1 1 calc R U . . .
C14 C 0.38798(12) 0.1052(2) 0.73650(4) 0.0417(4) Uani 1 1 d . . . . .
H14A H 0.347368 0.213439 0.743771 0.050 Uiso 1 1 calc R U . . .
H14B H 0.407182 0.042121 0.761111 0.050 Uiso 1 1 calc R U . . .
C13 C 0.31715(13) -0.0220(2) 0.71096(5) 0.0459(4) Uani 1 1 d . . . . .
H13A H 0.305265 -0.135310 0.725577 0.055 Uiso 1 1 calc R U . . .
H13B H 0.248444 0.036274 0.706996 0.055 Uiso 1 1 calc R U . . .

loop_
_atom_site_aniso_label
_atom_site_aniso_U_11
_atom_site_aniso_U_22
_atom_site_aniso_U_33
_atom_site_aniso_U_23
_atom_site_aniso_U_13
_atom_site_aniso_U_12
O2 0.0542(8) 0.0587(8) 0.0744(9) 0.0216(7) 0.0082(6) 0.0145(6)
O1 0.0766(10) 0.0874(10) 0.0417(7) 0.0118(7) -0.0139(6) -0.0006(8)
C8 0.0333(7) 0.0281(7) 0.0362(7) -0.0075(5) -0.0026(5) -0.0007(5)
N1 0.0310(7) 0.0654(10) 0.0494(8) 0.0137(7) -0.0054(6) 0.0014(6)
C7 0.0292(7) 0.0304(7) 0.0365(7) -0.0074(6) -0.0044(5) -0.0026(5)
C15 0.0380(7) 0.0312(7) 0.0311(7) -0.0039(5) -0.0007(5) -0.0017(6)
C16 0.0388(8) 0.0264(6) 0.0361(7) -0.0055(5) -0.0030(6) 0.0015(5)
C4 0.0243(6) 0.0384(7) 0.0349(7) -0.0048(6) -0.0028(5) 0.0015(5)
C17 0.0393(7) 0.0260(6) 0.0348(7) -0.0013(5) -0.0038(6) -0.0066(5)
C18 0.0299(7) 0.0327(7) 0.0389(7) -0.0030(6) -0.0009(5) -0.0079(5)
C9 0.0409(8) 0.0268(7) 0.0505(9) -0.0042(6) -0.0017(7) 0.0016(6)
C20 0.0392(8) 0.0375(8) 0.0368(7) 0.0055(6) -0.0053(6) -0.0011(6)
C3 0.0335(7) 0.0420(8) 0.0382(8) -0.0096(6) -0.0065(6) 0.0044(6)
C10 0.0476(9) 0.0278(7) 0.0496(9) 0.0025(6) -0.0012(7) -0.0092(6)
C5 0.0343(7) 0.0421(8) 0.0357(7) -0.0039(6) 0.0008(6) 0.0075(6)
C2 0.0350(8) 0.0568(10) 0.0346(8) -0.0065(7) -0.0067(6) 0.0022(7)
C11 0.0345(7) 0.0324(7) 0.0462(8) -0.0028(6) 0.0022(6) -0.0126(6)
C21 0.0335(7) 0.0481(9) 0.0462(9) -0.0062(7) 0.0076(6) -0.0075(6)
C12 0.0273(6) 0.0350(7) 0.0425(8) -0.0058(6) -0.0010(6) -0.0042(5)
C22 0.0319(7) 0.0396(8) 0.0364(7) -0.0033(6) 0.0001(6) 0.0071(6)
C1 0.0270(7) 0.0501(9) 0.0392(8) 0.0057(7) -0.0060(6) 0.0035(6)
C6 0.0334(8) 0.0414(8) 0.0454(8) -0.0005(7) -0.0006(6) 0.0083(6)
C19 0.0301(7) 0.0377(8) 0.0481(9) 0.0010(6) -0.0049(6) 0.0015(6)
C14 0.0423(8) 0.0453(9) 0.0374(8) 0.0014(7) 0.0049(6) 0.0021(7)
C13 0.0442(9) 0.0442(9) 0.0493(9) 0.0015(7) 0.0108(7) -0.0123(7)

loop_
_atom_type_symbol
_atom_type_description
_atom_type_scat_dispersion_real
_atom_type_scat_dispersion_imag
_atom_type_scat_source
C C 0.0137 0.0067 'International Tables Vol C Tables 4.2.6.8 and 6.1.1.4'
H H 0.0000 0.0000 'International Tables Vol C Tables 4.2.6.8 and 6.1.1.4'
N N 0.0241 0.0134 'International Tables Vol C Tables 4.2.6.8 and 6.1.1.4'
O O 0.0389 0.0241 'International Tables Vol C Tables 4.2.6.8 and 6.1.1.4'

loop_
_geom_angle_atom_site_label_1
_geom_angle_atom_site_label_2
_geom_angle_atom_site_label_3
_geom_angle
_geom_angle_site_symmetry_1
_geom_angle_site_symmetry_3
_geom_angle_publ_flag
C7 C8 C22 123.10(12) . . ?
C9 C8 C7 117.01(13) . . ?
C9 C8 C22 118.27(12) . . ?
O2 N1 C1 118.11(14) . . ?
O1 N1 O2 123.74(15) . . ?
O1 N1 C1 118.14(15) . . ?
C8 C7 C4 121.71(12) . . ?
C12 C7 C8 118.96(13) . . ?
C12 C7 C4 118.95(12) . . ?
C16 C15 C14 121.27(13) . . ?
C20 C15 C16 116.78(13) . . ?
C20 C15 C14 120.59(13) . . ?
C15 C16 H16 119.6 . . ?
C17 C16 C15 120.77(13) . . ?
C17 C16 H16 119.6 . . ?
C3 C4 C7 120.64(13) . . ?
C5 C4 C7 121.58(12) . . ?
C5 C4 C3 117.78(13) . . ?
C16 C17 H17 119.6 . . ?
C16 C17 C18 120.74(13) . . ?
C18 C17 H17 119.6 . . ?
C17 C18 C21 120.09(13) . . ?
C19 C18 C17 117.00(13) . . ?
C19 C18 C21 121.61(13) . . ?
C8 C9 H9 119.2 . . ?
C10 C9 C8 121.62(13) . . ?
C10 C9 H9 119.2 . . ?
C15 C20 H20 119.4 . . ?
C15 C20 C19 121.15(13) . . ?
C19 C20 H20 119.4 . . ?
C4 C3 H3 119.5 . . ?
C2 C3 C4 121.07(14) . . ?
C2 C3 H3 119.5 . . ?
C9 C10 H10 119.8 . . ?
C9 C10 C11 120.34(14) . . ?
C11 C10 H10 119.8 . . ?
C4 C5 H5 119.1 . . ?
C6 C5 C4 121.80(13) . . ?
C6 C5 H5 119.1 . . ?
C3 C2 H2 120.5 . . ?
C3 C2 C1 119.10(14) . . ?
C1 C2 H2 120.5 . . ?
C10 C11 C13 120.23(14) . . ?
C12 C11 C10 117.22(13) . . ?
C12 C11 C13 121.25(14) . . ?
C18 C21 H21A 108.9 . . ?
C18 C21 H21B 108.9 . . ?
C18 C21 C22 113.58(11) . . ?
H21A C21 H21B 107.7 . . ?
C22 C21 H21A 108.9 . . ?
C22 C21 H21B 108.9 . . ?
C7 C12 H12 119.1 . . ?
C11 C12 C7 121.87(13) . . ?
C11 C12 H12 119.1 . . ?
C8 C22 C21 113.68(11) . . ?
C8 C22 H22A 108.8 . . ?
C8 C22 H22B 108.8 . . ?
C21 C22 H22A 108.8 . . ?
C21 C22 H22B 108.8 . . ?
H22A C22 H22B 107.7 . . ?
C2 C1 N1 118.85(14) . . ?
C6 C1 N1 119.31(14) . . ?
C6 C1 C2 121.83(14) . . ?
C5 C6 H6 120.8 . . ?
C1 C6 C5 118.40(14) . . ?
C1 C6 H6 120.8 . . ?
C18 C19 H19 119.8 . . ?
C20 C19 C18 120.36(13) . . ?
C20 C19 H19 119.8 . . ?
C15 C14 H14A 108.9 . . ?
C15 C14 H14B 108.9 . . ?
C15 C14 C13 113.19(12) . . ?
H14A C14 H14B 107.8 . . ?
C13 C14 H14A 108.9 . . ?
C13 C14 H14B 108.9 . . ?
C11 C13 C14 113.35(12) . . ?
C11 C13 H13A 108.9 . . ?
C11 C13 H13B 108.9 . . ?
C14 C13 H13A 108.9 . . ?
C14 C13 H13B 108.9 . . ?
H13A C13 H13B 107.7 . . ?

loop_
_geom_bond_atom_site_label_1
_geom_bond_atom_site_label_2
_geom_bond_distance
_geom_bond_site_symmetry_2
_geom_bond_publ_flag
O2 N1 1.231(2) . ?
O1 N1 1.2270(18) . ?
C8 C7 1.4088(19) . ?
C8 C9 1.396(2) . ?
C8 C22 1.5140(19) . ?
N1 C1 1.468(2) . ?
C7 C4 1.484(2) . ?
C7 C12 1.4018(19) . ?
C15 C16 1.3932(19) . ?
C15 C20 1.388(2) . ?
C15 C14 1.512(2) . ?
C16 H16 0.9500 . ?
C16 C17 1.385(2) . ?
C4 C3 1.4015(19) . ?
C4 C5 1.401(2) . ?
C17 H17 0.9500 . ?
C17 C18 1.393(2) . ?
C18 C21 1.509(2) . ?
C18 C19 1.390(2) . ?
C9 H9 0.9500 . ?
C9 C10 1.383(2) . ?
C20 H20 0.9500 . ?
C20 C19 1.389(2) . ?
C3 H3 0.9500 . ?
C3 C2 1.378(2) . ?
C10 H10 0.9500 . ?
C10 C11 1.389(2) . ?
C5 H5 0.9500 . ?
C5 C6 1.380(2) . ?
C2 H2 0.9500 . ?
C2 C1 1.384(2) . ?
C11 C12 1.388(2) . ?
C11 C13 1.513(2) . ?
C21 H21A 0.9900 . ?
C21 H21B 0.9900 . ?
C21 C22 1.582(2) . ?
C12 H12 0.9500 . ?
C22 H22A 0.9900 . ?
C22 H22B 0.9900 . ?
C1 C6 1.379(2) . ?
C6 H6 0.9500 . ?
C19 H19 0.9500 . ?
C14 H14A 0.9900 . ?
C14 H14B 0.9900 . ?
C14 C13 1.572(2) . ?
C13 H13A 0.9900 . ?
C13 H13B 0.9900 . ?

loop_
_geom_torsion_atom_site_label_1
_geom_torsion_atom_site_label_2
_geom_torsion_atom_site_label_3
_geom_torsion_atom_site_label_4
_geom_torsion
_geom_torsion_site_symmetry_1
_geom_torsion_site_symmetry_2
_geom_torsion_site_symmetry_3
_geom_torsion_site_symmetry_4
_geom_torsion_publ_flag
O2 N1 C1 C2 -175.54(14) . . . . ?
O2 N1 C1 C6 5.4(2) . . . . ?
O1 N1 C1 C2 3.3(2) . . . . ?
O1 N1 C1 C6 -175.78(14) . . . . ?
C8 C7 C4 C3 50.67(18) . . . . ?
C8 C7 C4 C5 -129.78(14) . . . . ?
C8 C7 C12 C11 -1.12(19) . . . . ?
C8 C9 C10 C11 -0.5(2) . . . . ?
N1 C1 C6 C5 179.84(12) . . . . ?
C7 C8 C9 C10 -13.8(2) . . . . ?
C7 C8 C22 C21 89.39(16) . . . . ?
C7 C4 C3 C2 -178.92(13) . . . . ?
C7 C4 C5 C6 178.95(13) . . . . ?
C15 C16 C17 C18 1.2(2) . . . . ?
C15 C20 C19 C18 0.4(2) . . . . ?
C15 C14 C13 C11 2.04(19) . . . . ?
C16 C15 C20 C19 -14.2(2) . . . . ?
C16 C15 C14 C13 77.03(17) . . . . ?
C16 C17 C18 C21 152.03(13) . . . . ?
C16 C17 C18 C19 -15.16(19) . . . . ?
C4 C7 C12 C11 -174.16(12) . . . . ?
C4 C3 C2 C1 -0.4(2) . . . . ?
C4 C5 C6 C1 0.4(2) . . . . ?
C17 C18 C21 C22 -74.67(17) . . . . ?
C17 C18 C19 C20 14.3(2) . . . . ?
C18 C21 C22 C8 -4.58(18) . . . . ?
C9 C8 C7 C4 -172.76(12) . . . . ?
C9 C8 C7 C12 14.40(18) . . . . ?
C9 C8 C22 C21 -75.62(16) . . . . ?
C9 C10 C11 C12 13.9(2) . . . . ?
C9 C10 C11 C13 -153.22(14) . . . . ?
C20 C15 C16 C17 13.43(19) . . . . ?
C20 C15 C14 C13 -89.26(17) . . . . ?
C3 C4 C5 C6 -1.5(2) . . . . ?
C3 C2 C1 N1 -179.82(13) . . . . ?
C3 C2 C1 C6 -0.8(2) . . . . ?
C10 C11 C12 C7 -13.2(2) . . . . ?
C10 C11 C13 C14 79.42(18) . . . . ?
C5 C4 C3 C2 1.5(2) . . . . ?
C2 C1 C6 C5 0.8(2) . . . . ?
C21 C18 C19 C20 -152.63(14) . . . . ?
C12 C7 C4 C3 -136.49(14) . . . . ?
C12 C7 C4 C5 43.06(18) . . . . ?
C12 C11 C13 C14 -87.21(17) . . . . ?
C22 C8 C7 C4 22.06(19) . . . . ?
C22 C8 C7 C12 -150.78(13) . . . . ?
C22 C8 C9 C10 152.12(14) . . . . ?
C19 C18 C21 C22 91.91(17) . . . . ?
C14 C15 C16 C17 -153.36(13) . . . . ?
C14 C15 C20 C19 152.64(14) . . . . ?
C13 C11 C12 C7 153.87(13) . . . . ?
